data_4125848
loop_
_publ_author_name
'Dub, Pavel A.'
'Scott, Brian L.'
'Gordon, John C.'

_publ_section_title
;
 Why Does Alkylation of the N-H Functionality within M/NH Bifunctional
 Noyori-Type Catalysts Lead to Turnover?
;
_journal_issue 3
_journal_name_full 'Journal of the American Chemical Society'
_journal_page_first 1245
_journal_page_last 1260
_journal_paper_doi 10.1021/jacs.6b11666
_journal_volume 139
_journal_year 2017
_chemical_formula_sum 'C17 H28 Cl Ir N2 O S'
_chemical_formula_weight 536.12
_chemical_name_systematic
; 
 ? 
;
_space_group_IT_number 14
_symmetry_cell_setting monoclinic
_symmetry_space_group_name_Hall '-P 2yn'
_symmetry_space_group_name_H-M 'P 1 21/n 1'
_atom_sites_solution_hydrogens geom
_atom_sites_solution_primary direct
_atom_sites_solution_secondary difmap
_audit_creation_method SHELXL-97
_cell_angle_alpha 90.00
_cell_angle_beta 99.003(1)
_cell_angle_gamma 90.00
_cell_formula_units_Z 4
_cell_length_a 10.3404(9)
_cell_length_b 15.1030(13)
_cell_length_c 11.7278(10)
_cell_measurement_reflns_used 9899
_cell_measurement_temperature 100(1)
_cell_measurement_theta_max 35.14
_cell_measurement_theta_min 2.41
_cell_volume 1809.0(3)
_computing_cell_refinement 'SAINT+, v. 7.66a (Bruker AXS, 2009)'
_computing_data_collection 'APEX II, v. 7.0 (Bruker AXS, 2009)'
_computing_data_reduction 'SAINT+, v. 7.66a (Bruker AXS, 2009)'
_computing_molecular_graphics 'SHELXTL, v. 6.14, (Bruker AXS, 2000)'
_computing_publication_material 'SHELXTL, v. 6.14, (Bruker AXS, 2000)'
_computing_structure_refinement 'SHELXL-97 (Sheldrick, 1997)'
_computing_structure_solution 'SHELXS-97 (Sheldrick, 1990)'
_diffrn_ambient_temperature 100(1)
_diffrn_measured_fraction_theta_full 0.998
_diffrn_measured_fraction_theta_max 0.955
_diffrn_measurement_device_type 'Bruker D8 Quest with CMOS detector'
_diffrn_measurement_method '\w scans'
_diffrn_radiation_monochromator 'Bruker Triumph curved graphite'
_diffrn_radiation_source 'fine-focus sealed tube'
_diffrn_radiation_type MoK\a
_diffrn_radiation_wavelength 0.71073
_diffrn_reflns_av_R_equivalents 0.0226
_diffrn_reflns_av_sigmaI/netI 0.0175
_diffrn_reflns_limit_h_max 16
_diffrn_reflns_limit_h_min -16
_diffrn_reflns_limit_k_max 23
_diffrn_reflns_limit_k_min -23
_diffrn_reflns_limit_l_max 18
_diffrn_reflns_limit_l_min -18
_diffrn_reflns_number 40825
_diffrn_reflns_theta_full 25.00
_diffrn_reflns_theta_max 35.24
_diffrn_reflns_theta_min 2.70
_diffrn_standards_decay_% 0
_diffrn_standards_interval_count 0
_diffrn_standards_interval_time 0
_diffrn_standards_number 0
_exptl_absorpt_coefficient_mu 7.650
_exptl_absorpt_correction_T_max 0.3099
_exptl_absorpt_correction_T_min 0.2611
_exptl_absorpt_correction_type multi-scan
_exptl_absorpt_process_details 'SADABS v. 2.03 (Sheldrick, 2008)'
_exptl_crystal_colour yellow
_exptl_crystal_density_diffrn 1.969
_exptl_crystal_density_method 'not measured'
_exptl_crystal_description block
_exptl_crystal_F_000 1048
_exptl_crystal_size_max 0.24
_exptl_crystal_size_mid 0.20
_exptl_crystal_size_min 0.20
_refine_diff_density_max 3.202
_refine_diff_density_min -1.963
_refine_diff_density_rms 0.569
_refine_ls_extinction_coef 0.0107(3)
_refine_ls_extinction_expression Fc^*^=kFc[1+0.001xFc^2^\l^3^/sin(2\q)]^-1/4^
_refine_ls_extinction_method SHELXL
_refine_ls_goodness_of_fit_ref 1.446
_refine_ls_hydrogen_treatment mixed
_refine_ls_matrix_type full
_refine_ls_number_parameters 212
_refine_ls_number_reflns 7738
_refine_ls_number_restraints 0
_refine_ls_restrained_S_all 1.446
_refine_ls_R_factor_all 0.0300
_refine_ls_R_factor_gt 0.0247
_refine_ls_shift/su_max 0.001
_refine_ls_shift/su_mean 0.000
_refine_ls_structure_factor_coef Fsqd
_refine_ls_weighting_details 'calc w=1/[\s^2^(Fo^2^)+(0.0460P)^2^+0.0000P] where P=(Fo^2^+2Fc^2^)/3'
_refine_ls_weighting_scheme calc
_refine_ls_wR_factor_gt 0.0741
_refine_ls_wR_factor_ref 0.0845
_reflns_number_gt 7194
_reflns_number_total 7738
_reflns_threshold_expression >2sigma(I)
_cod_data_source_file ja6b11666_si_003.cif
_cod_data_source_block dq0017
_cod_original_sg_symbol_H-M 'P 21/n'
_cod_database_code 4125848

loop_
_symmetry_equiv_pos_as_xyz
'x, y, z'
'-x+1/2, y+1/2, -z+1/2'
'-x, -y, -z'
'x-1/2, -y-1/2, z-1/2'

loop_
_atom_site_label
_atom_site_type_symbol
_atom_site_fract_x
_atom_site_fract_y
_atom_site_fract_z
_atom_site_U_iso_or_equiv
_atom_site_adp_type
_atom_site_occupancy
_atom_site_symmetry_multiplicity
_atom_site_calc_flag
_atom_site_refinement_flags
Ir1 Ir 0.580063(8) 0.195450(5) 0.806582(7) 0.00825(4) Uani 1 1 d .
S1 S 0.46714(5) 0.13525(4) 0.93561(5) 0.01189(10) Uani 1 1 d .
N2 N 0.7278(2) 0.08011(13) 0.81914(18) 0.0124(3) Uani 1 1 d .
N1 N 0.72394(19) 0.27292(14) 0.93090(17) 0.0119(3) Uani 1 1 d .
H2 H 0.7122 0.3308 0.9042 0.014 Uiso 1 1 calc R
O1 O 0.6963(2) -0.03662(13) 0.61572(19) 0.0204(4) Uani 1 1 d .
Cl1 Cl 0.67762(5) 0.26417(4) 0.65572(5) 0.01251(10) Uani 1 1 d .
H1 H 0.490(7) 0.150(4) 0.714(5) 0.080 Uiso 1 1 d .
C1 C 0.3061(2) 0.18209(17) 0.8829(2) 0.0135(4) Uani 1 1 d .
H1A H 0.2605 0.1458 0.8185 0.016 Uiso 1 1 calc R
H1B H 0.2521 0.1829 0.9455 0.016 Uiso 1 1 calc R
C2 C 0.3254(2) 0.27475(16) 0.8421(2) 0.0114(4) Uani 1 1 d .
C3 C 0.2302(2) 0.33992(18) 0.8461(2) 0.0153(4) Uani 1 1 d .
H3 H 0.1516 0.3257 0.8745 0.018 Uiso 1 1 calc R
C4 C 0.2501(2) 0.42558(18) 0.8084(2) 0.0182(5) Uani 1 1 d .
H4 H 0.1847 0.4697 0.8094 0.022 Uiso 1 1 calc R
C5 C 0.3667(2) 0.44564(17) 0.7694(2) 0.0173(5) Uani 1 1 d .
H5 H 0.3814 0.5041 0.7444 0.021 Uiso 1 1 calc R
C6 C 0.4626(2) 0.38080(16) 0.7666(2) 0.0130(4) Uani 1 1 d .
H6 H 0.5419 0.3963 0.7401 0.016 Uiso 1 1 calc R
C7 C 0.4448(2) 0.29306(15) 0.8021(2) 0.0103(4) Uani 1 1 d .
C8 C 0.5051(3) 0.19092(16) 1.0751(2) 0.0158(5) Uani 1 1 d .
H8A H 0.4225 0.1972 1.1071 0.019 Uiso 1 1 calc R
H8B H 0.5631 0.1515 1.1278 0.019 Uiso 1 1 calc R
C9 C 0.5701(2) 0.2823(2) 1.0783(2) 0.0161(4) Uani 1 1 d .
H9A H 0.5179 0.3208 1.0202 0.019 Uiso 1 1 calc R
H9B H 0.5689 0.3091 1.1552 0.019 Uiso 1 1 calc R
C10 C 0.7110(3) 0.2801(2) 1.0548(2) 0.0162(4) Uani 1 1 d .
H10A H 0.7559 0.3347 1.0865 0.019 Uiso 1 1 calc R
H10B H 0.7564 0.2293 1.0966 0.019 Uiso 1 1 calc R
C11 C 0.8624(2) 0.25304(18) 0.9188(2) 0.0155(4) Uani 1 1 d .
H11A H 0.9204 0.2966 0.9646 0.019 Uiso 1 1 calc R
H11B H 0.8730 0.2602 0.8369 0.019 Uiso 1 1 calc R
C12 C 0.9060(2) 0.15905(18) 0.9586(2) 0.0173(4) Uani 1 1 d .
H12A H 0.9814 0.1428 0.9202 0.021 Uiso 1 1 calc R
H12B H 0.9383 0.1615 1.0426 0.021 Uiso 1 1 calc R
C13 C 0.8057(2) 0.08428(17) 0.9373(2) 0.0158(4) Uani 1 1 d .
H13A H 0.8523 0.0273 0.9531 0.019 Uiso 1 1 calc R
H13B H 0.7442 0.0903 0.9936 0.019 Uiso 1 1 calc R
C14 C 0.8213(2) 0.07738(16) 0.7341(2) 0.0143(4) Uani 1 1 d .
H14A H 0.8930 0.0356 0.7621 0.017 Uiso 1 1 calc R
H14B H 0.8604 0.1368 0.7294 0.017 Uiso 1 1 calc R
C15 C 0.7568(3) 0.04917(18) 0.6140(2) 0.0187(5) Uani 1 1 d .
H15A H 0.6897 0.0934 0.5831 0.022 Uiso 1 1 calc R
H15B H 0.8235 0.0474 0.5620 0.022 Uiso 1 1 calc R
C16 C 0.6596(3) -0.00760(16) 0.8113(2) 0.0163(4) Uani 1 1 d .
H16A H 0.5906 -0.0066 0.8610 0.020 Uiso 1 1 calc R
H16B H 0.7234 -0.0542 0.8410 0.020 Uiso 1 1 calc R
C17 C 0.5981(3) -0.03088(17) 0.6891(2) 0.0182(5) Uani 1 1 d .
H17A H 0.5519 -0.0883 0.6891 0.022 Uiso 1 1 calc R
H17B H 0.5331 0.0149 0.6591 0.022 Uiso 1 1 calc R

loop_
_atom_site_aniso_label
_atom_site_aniso_U_11
_atom_site_aniso_U_22
_atom_site_aniso_U_33
_atom_site_aniso_U_23
_atom_site_aniso_U_13
_atom_site_aniso_U_12
Ir1 0.00693(6) 0.00968(6) 0.00834(6) 0.00063(2) 0.00183(3) -0.00006(2)
S1 0.0105(2) 0.0139(2) 0.0120(2) 0.00233(18) 0.00382(18) -0.00005(18)
N2 0.0126(8) 0.0109(8) 0.0141(9) 0.0027(7) 0.0040(7) 0.0002(6)
N1 0.0095(8) 0.0141(9) 0.0117(8) 0.0011(7) 0.0009(6) -0.0012(6)
O1 0.0225(9) 0.0143(8) 0.0270(10) -0.0045(7) 0.0120(8) -0.0006(7)
Cl1 0.0120(2) 0.0145(2) 0.0118(2) 0.00316(17) 0.00454(17) 0.00117(17)
C1 0.0087(9) 0.0181(10) 0.0140(10) 0.0010(8) 0.0022(8) -0.0004(8)
C2 0.0087(9) 0.0153(10) 0.0099(9) -0.0019(7) 0.0006(7) -0.0014(7)
C3 0.0088(9) 0.0226(12) 0.0146(10) -0.0023(9) 0.0019(7) 0.0020(8)
C4 0.0130(10) 0.0179(11) 0.0234(12) -0.0020(9) 0.0019(9) 0.0046(8)
C5 0.0133(10) 0.0148(10) 0.0240(12) 0.0009(9) 0.0032(9) 0.0023(8)
C6 0.0104(9) 0.0133(10) 0.0157(10) -0.0003(8) 0.0031(7) 0.0004(7)
C7 0.0091(9) 0.0127(9) 0.0088(9) -0.0004(7) 0.0002(7) 0.0000(7)
C8 0.0128(11) 0.0236(13) 0.0110(11) 0.0023(8) 0.0024(8) 0.0010(8)
C9 0.0136(10) 0.0248(12) 0.0099(10) -0.0033(9) 0.0016(8) -0.0004(9)
C10 0.0138(10) 0.0256(12) 0.0083(9) -0.0038(9) -0.0009(8) -0.0007(9)
C11 0.0107(9) 0.0191(11) 0.0165(11) 0.0020(9) 0.0014(8) -0.0015(8)
C12 0.0112(9) 0.0214(12) 0.0183(11) 0.0022(9) -0.0006(8) 0.0012(8)
C13 0.0138(10) 0.0172(10) 0.0157(10) 0.0067(8) -0.0004(8) 0.0038(8)
C14 0.0114(9) 0.0127(10) 0.0201(11) 0.0014(8) 0.0069(8) 0.0002(7)
C15 0.0207(11) 0.0155(11) 0.0220(12) -0.0003(9) 0.0095(9) -0.0006(9)
C16 0.0165(10) 0.0111(10) 0.0231(12) 0.0024(8) 0.0086(9) -0.0010(8)
C17 0.0160(10) 0.0150(10) 0.0251(12) -0.0033(9) 0.0079(9) -0.0020(8)

loop_
_atom_type_symbol
_atom_type_description
_atom_type_scat_dispersion_real
_atom_type_scat_dispersion_imag
_atom_type_scat_source
C C 0.0033 0.0016 'International Tables Vol C Tables 4.2.6.8 and 6.1.1.4'
H H 0.0000 0.0000 'International Tables Vol C Tables 4.2.6.8 and 6.1.1.4'
N N 0.0061 0.0033 'International Tables Vol C Tables 4.2.6.8 and 6.1.1.4'
O O 0.0106 0.0060 'International Tables Vol C Tables 4.2.6.8 and 6.1.1.4'
S S 0.1246 0.1234 'International Tables Vol C Tables 4.2.6.8 and 6.1.1.4'
Cl Cl 0.1484 0.1585 'International Tables Vol C Tables 4.2.6.8 and 6.1.1.4'
Ir Ir -1.4442 7.9887 'International Tables Vol C Tables 4.2.6.8 and 6.1.1.4'

loop_
_geom_angle_atom_site_label_1
_geom_angle_atom_site_label_2
_geom_angle_atom_site_label_3
_geom_angle
H1 Ir1 C7 88(3)
H1 Ir1 N1 173(2)
C7 Ir1 N1 91.27(9)
H1 Ir1 S1 89(2)
C7 Ir1 S1 83.25(7)
N1 Ir1 S1 97.78(5)
H1 Ir1 N2 92(3)
C7 Ir1 N2 176.71(8)
N1 Ir1 N2 89.26(7)
S1 Ir1 N2 93.46(5)
H1 Ir1 Cl1 87(2)
C7 Ir1 Cl1 91.96(7)
N1 Ir1 Cl1 86.63(5)
S1 Ir1 Cl1 173.54(2)
N2 Ir1 Cl1 91.32(5)
C1 S1 C8 100.48(12)
C1 S1 Ir1 99.09(8)
C8 S1 Ir1 110.84(9)
C13 N2 C14 108.04(19)
C13 N2 C16 105.99(19)
C14 N2 C16 106.40(18)
C13 N2 Ir1 106.47(14)
C14 N2 Ir1 118.00(14)
C16 N2 Ir1 111.31(14)
C10 N1 C11 110.06(19)
C10 N1 Ir1 121.51(15)
C11 N1 Ir1 112.48(15)
C17 O1 C15 107.70(19)
C2 C1 S1 107.99(16)
C3 C2 C7 122.0(2)
C3 C2 C1 121.0(2)
C7 C2 C1 117.0(2)
C4 C3 C2 120.2(2)
C5 C4 C3 119.1(2)
C4 C5 C6 120.7(2)
C5 C6 C7 121.7(2)
C6 C7 C2 116.3(2)
C6 C7 Ir1 124.75(18)
C2 C7 Ir1 118.92(17)
C9 C8 S1 117.95(19)
C10 C9 C8 113.8(2)
N1 C10 C9 114.5(2)
N1 C11 C12 113.4(2)
C13 C12 C11 118.2(2)
N2 C13 C12 116.0(2)
N2 C14 C15 113.0(2)
O1 C15 C14 111.6(2)
N2 C16 C17 112.8(2)
O1 C17 C16 110.5(2)

loop_
_geom_bond_atom_site_label_1
_geom_bond_atom_site_label_2
_geom_bond_distance
Ir1 H1 1.49(7)
Ir1 C7 2.027(2)
Ir1 N1 2.243(2)
Ir1 S1 2.2435(6)
Ir1 N2 2.307(2)
Ir1 Cl1 2.4050(5)
S1 C1 1.826(3)
S1 C8 1.826(3)
N2 C13 1.491(3)
N2 C14 1.494(3)
N2 C16 1.497(3)
N1 C10 1.484(3)
N1 C11 1.491(3)
O1 C17 1.433(3)
O1 C15 1.440(3)
C1 C2 1.503(4)
C2 C3 1.398(3)
C2 C7 1.415(3)
C3 C4 1.393(4)
C4 C5 1.388(4)
C5 C6 1.398(3)
C6 C7 1.410(3)
C8 C9 1.533(4)
C9 C10 1.525(4)
C11 C12 1.540(4)
C12 C13 1.528(4)
C14 C15 1.522(4)
C16 C17 1.515(4)
